data_1529700
loop_
_publ_author_name
'Brown, G.M.'
'Schwinn, D.A.'
'Bates, J.B.'
'Brundage, W.E.'

_publ_section_title
;
 Structures of four fast-ion conductors by single-crystal
 neutron-diffraction analysis. Zn-stabilized Na-beta(II)-alumina and
 Mg-stabilized Na-, K-, and Agbeta(II)-aluminas
;
_journal_name_full 'Solid State Ionics'
_journal_page_first 147
_journal_page_last 150
_journal_volume 5
_journal_year 1981
_chemical_formula_sum 'Al10.43 Na1.57 O17 Zn0.57'
_chemical_name_systematic 'Na1.57 Zn0.57 Al10.43 O17'
_space_group_IT_number 166
_symmetry_space_group_name_Hall '-R 3 2"'
_symmetry_space_group_name_H-M 'R -3 m :H'
_cell_angle_alpha 90
_cell_angle_beta 90
_cell_angle_gamma 120
_cell_formula_units_Z 3
_cell_length_a 5.6165
_cell_length_b 5.6165
_cell_length_c 33.613
_cell_volume 918.268
_citation_journal_id_ASTM SSIOD3
_cod_data_source_file Brown_SSIOD3_1981_678.cif
_cod_data_source_block Al10.43Na1.57O17Zn0.57
_cod_original_cell_volume 918.2679
_cod_database_code 1529700

loop_
_symmetry_equiv_pos_as_xyz
x,y,z
-y,x-y,z
-x+y,-x,z
y,x,-z
-x,-x+y,-z
x-y,-y,-z
-x,-y,-z
y,-x+y,-z
x-y,x,-z
-y,-x,z
x,x-y,z
-x+y,y,z
x+2/3,y+1/3,z+1/3
-y+2/3,x-y+1/3,z+1/3
-x+y+2/3,-x+1/3,z+1/3
y+2/3,x+1/3,-z+1/3
-x+2/3,-x+y+1/3,-z+1/3
x-y+2/3,-y+1/3,-z+1/3
-x+2/3,-y+1/3,-z+1/3
y+2/3,-x+y+1/3,-z+1/3
x-y+2/3,x+1/3,-z+1/3
-y+2/3,-x+1/3,z+1/3
x+2/3,x-y+1/3,z+1/3
-x+y+2/3,y+1/3,z+1/3
x+1/3,y+2/3,z+2/3
-y+1/3,x-y+2/3,z+2/3
-x+y+1/3,-x+2/3,z+2/3
y+1/3,x+2/3,-z+2/3
-x+1/3,-x+y+2/3,-z+2/3
x-y+1/3,-y+2/3,-z+2/3
-x+1/3,-y+2/3,-z+2/3
y+1/3,-x+y+2/3,-z+2/3
x-y+1/3,x+2/3,-z+2/3
-y+1/3,-x+2/3,z+2/3
x+1/3,x-y+2/3,z+2/3
-x+y+1/3,y+2/3,z+2/3

loop_
_atom_site_label
_atom_site_type_symbol
_atom_site_fract_x
_atom_site_fract_y
_atom_site_fract_z
_atom_site_occupancy
_atom_site_U_iso_or_equiv
Al4 Al+3 0 0 0 1 0.0
Al3 Al+3 0 0 0.44988 1 0.0
Na2 Na+1 0.0795 0.159 -0.1688 0.19 0.0
Al2 Al+3 0 0 0.35021 0.715 0.0
Al1 Al+3 0.16723 0.33446 0.92898 1 0.0
Na1 Na+1 0 0 -0.1747 0.329 0.0
O1 O-2 0.16323 0.32646 0.23504 1 0.0
O3 O-2 0 0 0.09726 1 0.0
Zn1 Zn+2 0 0 0.35021 0.285 0.0
O4 O-2 0 0 0.29487 1 0.0
O5 O-2 0 0 0.5 1 0.0
O2 O-2 0.15371 0.30742 0.0345 1 0.0
